data_1546029
loop_
_publ_author_name
'Torardi, C. C.'
'Brixner, L. H.'
'Foris, C. M.'

_publ_section_title
;
 Structure and luminescence of the alpha-LnNb2O9-type rare earth niobates
;
_journal_name_full 'Journal of Solid State Chemistry'
_journal_page_first 204
_journal_page_last 210
_journal_paper_doi 10.1016/0022-4596(85)90236-1
_journal_volume 58
_journal_year 1985
_chemical_formula_sum 'Nb3 O9 Pr'
_chemical_formula_weight 563.62
_space_group_IT_number 14
_symmetry_cell_setting monoclinic
_symmetry_Int_Tables_number 14
_symmetry_space_group_name_Hall '-P 2ybc'
_symmetry_space_group_name_H-M 'P 1 21/c 1'
_cell_angle_alpha 90.
_cell_angle_beta 92.21(1)
_cell_angle_gamma 90.
_cell_formula_units_Z 4
_cell_length_a 5.3784(6)
_cell_length_b 7.602(2)
_cell_length_c 16.344(2)
_cell_volume 667.8(2)
_diffrn_ambient_temperature 293
_diffrn_radiation_probe x-ray
_diffrn_radiation_type MoK\a
_diffrn_radiation_wavelength 0.71069
_exptl_absorpt_coefficient_mu 11.98
_exptl_crystal_density_diffrn 5.606
_exptl_crystal_F_000 1016
_refine_ls_number_reflns 1615
_refine_ls_R_factor_gt 0.025
_refine_ls_wR_factor_gt 0.032
_cod_data_source_file JSSC-1985-58-204-210.cif
_cod_data_source_block alpha-PrNb3O9
_cod_original_sg_symbol_H-M 'P 21/c'
_cod_database_code 1546029

loop_
_symmetry_equiv_pos_site_id
_symmetry_equiv_pos_as_xyz
1 x,y,z
2 -x,1/2+y,1/2-z
3 -x,-y,-z
4 x,1/2-y,1/2+z

loop_
_atom_site_aniso_label
_atom_site_aniso_U_11
_atom_site_aniso_U_22
_atom_site_aniso_U_33
_atom_site_aniso_U_23
_atom_site_aniso_U_13
_atom_site_aniso_U_12
Pr 0.0055(1) 0.0049(1) 0.0068(1) 0.0000(1) 0.0009(1) 0.0000(1)
Nb1 0.0066(3) 0.0053(3) 0.0042(3) 0.0004(3) 0.0015(1) -0.0005(3)
Nb2 0.0055(3) 0.0047(3) 0.0039(3) 0.0003(1) 0.0006(3) 0.0001(1)
Nb3 0.0053(3) 0.0062(3) 0.0037(3) 0.0000(1) 0.0009(3) -0.0004(1)
O1 0.0101(13) 0.010(3) 0.0076(13) 0.0000(13) 0.0000(13) 0.0000
O2 0.0076(13) 0.008(3) 0.0051(13) 0.0013(13) 0.0013(13) 0.0013(13)
O3 0.0114(13) 0.0063(13) 0.0114(13) -0.0013(13) 0.0038(13) -0.0013(13)
O4 0.0076(13) 0.0089(13) 0.010(3) 0.0013(13) 0.0000(13) -0.0013(13)
O5 0.0076(13) 0.010(3) 0.0051(13) 0.0013(13) 0.0013(13) 0.0013(13)
O6 0.0076(13) 0.0076(13) 0.0038(13) -0.0025(13) 0.0025(13) -0.0013(13)
O7 0.0051(13) 0.0089(13) 0.0051(13) 0.0000(13) 0.0000(13) 0.0013(13)
O8 0.0089(13) 0.0051(13) 0.0076(13) -0.0013(13) -0.0013(13) -0.0013(13)
O9 0.0089(13) 0.0038(13) 0.0089(13) 0.0013(13) 0.0025(13) -0.0013(13)

loop_
_atom_site_label
_atom_site_type_symbol
_atom_site_thermal_displace_type
_atom_site_fract_x
_atom_site_fract_y
_atom_site_fract_z
_atom_site_occupancy
_atom_site_U_iso_or_equiv
_atom_site_calc_flag
_atom_site_refinement_flags
_atom_site_disorder_assembly
_atom_site_disorder_group
Pr Pr Uani 0.96739(5) 0.24992(4) 0.03144(2) 1.000 0.0057(1) . . . .
Nb1 Nb Uani 0.00839(13) 0.53038(6) 0.24854(5) 1.000 0.0053(2) . . . .
Nb2 Nb Uani 0.52221(12) 0.00055(6) 0.39952(5) 1.000 0.0047(2) . . . .
Nb3 Nb Uani 0.47274(12) 0.51472(7) 0.60007(4) 1.000 0.0051(2) . . . .
O1 O Uani 0.3201(7) 0.0545(6) 0.3103(2) 1.000 0.0092(12) . . . .
O2 O Uani 0.1518(7) 0.0538(6) 0.6437(2) 1.000 0.0069(12) . . . .
O3 O Uani 0.0966(7) 0.7542(6) 0.2409(3) 1.000 0.0096(8) . . . .
O4 O Uani 0.6835(7) 0.9509(6) 0.1890(3) 1.000 0.0088(12) . . . .
O5 O Uani 0.1544(7) 0.0599(6) 0.1437(2) 1.000 0.0075(12) . . . .
O6 O Uani 0.2652(7) 0.0357(6) 0.9835(3) 1.000 0.0063(8) . . . .
O7 O Uani 0.2649(7) 0.0365(6) 0.4833(3) 1.000 0.0064(8) . . . .
O8 O Uani 0.3548(7) 0.7491(5) 0.0814(2) 1.000 0.0072(8) . . . .
O9 O Uani 0.5595(7) 0.2501(5) 0.0954(2) 1.000 0.0071(8) . . . .

loop_
_geom_angle_atom_site_label_1
_geom_angle_atom_site_label_2
_geom_angle_atom_site_label_3
_geom_angle
_geom_angle_site_symmetry_1
_geom_angle_site_symmetry_2
_geom_angle_site_symmetry_3
_geom_angle_publ_flag
O6 Pr O9 138.05(14) 1_654 . . yes
O5 Pr O9 91.63(12) 1_655 . . yes
O7 Pr O9 66.04(13) 2_655 . . yes
O6 Pr O9 66.05(13) 3_656 . . yes
O8 Pr O9 73.02(11) 3_665 . . yes
O2 Pr O9 91.29(12) 4_654 . . yes
O7 Pr O9 138.07(14) 4_654 . . yes
O5 Pr O6 66.48(14) 1_655 . 1_654 yes
O6 Pr O7 151.39(15) 1_654 . 2_655 yes
O6 Pr O6 73.86(14) 1_654 . 3_656 yes
O6 Pr O8 102.24(14) 1_654 . 3_665 yes
O2 Pr O6 112.48(14) 4_654 . 1_654 yes
O6 Pr O7 83.87(14) 1_654 . 4_654 yes
O5 Pr O7 138.57(14) 1_655 . 2_655 yes
O5 Pr O6 76.00(14) 1_655 . 3_656 yes
O5 Pr O8 142.40(13) 1_655 . 3_665 yes
O2 Pr O5 71.09(14) 4_654 . 1_655 yes
O5 Pr O7 111.72(14) 1_655 . 4_654 yes
O6 Pr O7 119.66(13) 3_656 . 2_655 yes
O7 Pr O8 66.21(14) 2_655 . 3_665 yes
O2 Pr O7 74.87(14) 4_654 . 2_655 yes
O7 Pr O7 73.84(14) 2_655 . 4_654 yes
O6 Pr O8 66.40(14) 3_656 . 3_665 yes
O2 Pr O6 139.26(14) 4_654 . 3_656 yes
O6 Pr O7 151.26(15) 3_656 . 4_654 yes
O2 Pr O8 141.08(13) 4_654 . 3_665 yes
O7 Pr O8 101.94(14) 4_654 . 3_665 yes
O2 Pr O7 66.27(14) 4_654 . 4_654 yes
O3 Nb1 O3 179.3(2) . . 2_545 yes
O1 Nb1 O3 96.47(19) 2_555 . . yes
O3 Nb1 O5 94.7(2) . . 2_555 yes
O3 Nb1 O4 96.14(19) . . 2_645 yes
O2 Nb1 O3 97.6(2) 4_554 . . yes
O1 Nb1 O3 84.21(17) 2_555 . 2_545 yes
O3 Nb1 O5 85.14(18) 2_545 . 2_555 yes
O3 Nb1 O4 83.18(17) 2_545 . 2_645 yes
O2 Nb1 O3 82.54(18) 4_554 . 2_545 yes
O1 Nb1 O5 90.26(15) 2_555 . 2_555 yes
O1 Nb1 O4 167.37(18) 2_555 . 2_645 yes
O1 Nb1 O2 88.86(15) 2_555 . 4_554 yes
O4 Nb1 O5 88.10(17) 2_645 . 2_555 yes
O2 Nb1 O5 167.68(18) 4_554 . 2_555 yes
O2 Nb1 O4 90.08(17) 4_554 . 2_645 yes
O1 Nb2 O7 96.27(17) . . . yes
O1 Nb2 O8 95.40(17) . . 2_645 yes
O1 Nb2 O9 97.14(18) . . 2_645 yes
O1 Nb2 O2 105.79(16) . . 3_656 yes
O1 Nb2 O7 171.82(17) . . 3_656 yes
O7 Nb2 O8 89.86(17) . . 2_645 yes
O7 Nb2 O9 86.65(17) . . 2_645 yes
O2 Nb2 O7 157.94(17) 3_656 . . yes
O7 Nb2 O7 76.91(17) . . 3_656 yes
O8 Nb2 O9 167.28(15) 2_645 . 2_645 yes
O2 Nb2 O8 87.75(17) 3_656 . 2_645 yes
O7 Nb2 O8 80.22(15) 3_656 . 2_645 yes
O2 Nb2 O9 90.90(17) 3_656 . 2_645 yes
O7 Nb2 O9 87.07(16) 3_656 . 2_645 yes
O2 Nb2 O7 81.07(15) 3_656 . 3_656 yes
O6 Nb3 O6 76.77(17) 2_656 . 4_554 yes
O5 Nb3 O6 156.26(17) 4_555 . 2_656 yes
O6 Nb3 O9 83.50(16) 2_656 . 4_555 yes
O4 Nb3 O6 95.72(19) 4_565 . 2_656 yes
O6 Nb3 O8 93.08(17) 2_656 . 4_565 yes
O5 Nb3 O6 81.03(15) 4_555 . 4_554 yes
O6 Nb3 O9 84.62(15) 4_554 . 4_555 yes
O4 Nb3 O6 172.04(17) 4_565 . 4_554 yes
O6 Nb3 O8 82.67(16) 4_554 . 4_565 yes
O5 Nb3 O9 86.18(17) 4_555 . 4_555 yes
O4 Nb3 O5 105.98(17) 4_565 . 4_555 yes
O5 Nb3 O8 92.32(17) 4_555 . 4_565 yes
O4 Nb3 O9 91.99(17) 4_565 . 4_555 yes
O8 Nb3 O9 167.28(14) 4_565 . 4_555 yes
O4 Nb3 O8 100.56(18) 4_565 . 4_565 yes
Nb1 O1 Nb2 148.7(2) 2_545 . . yes
Pr O2 Nb2 101.16(14) 4_455 . 3_656 yes
Nb1 O2 Nb2 128.2(2) 4_555 . 3_656 yes
Pr O2 Nb1 130.65(18) 4_455 . 4_555 yes
Nb1 O3 Nb1 147.9(2) . . 2_555 yes
Nb1 O4 Nb3 146.8(3) 2_655 . 4_564 yes
Pr O5 Nb1 121.88(18) 1_455 . 2_545 yes
Pr O5 Nb3 103.35(14) 1_455 . 4_554 yes
Nb1 O5 Nb3 134.6(2) 2_545 . 4_554 yes
Pr O6 Nb3 139.5(2) 1_456 . 2_646 yes
Pr O6 Pr 106.14(14) 1_456 . 3_656 yes
Pr O6 Nb3 98.95(18) 1_456 . 4_555 yes
Pr O6 Nb3 103.02(19) 3_656 . 2_646 yes
Nb3 O6 Nb3 103.24(17) 2_646 . 4_555 yes
Pr O6 Nb3 99.63(18) 3_656 . 4_555 yes
Pr O7 Nb2 99.78(19) 2_645 . . yes
Nb2 O7 Nb2 103.09(17) . . 3_656 yes
Pr O7 Nb2 142.5(2) 4_455 . . yes
Pr O7 Nb2 102.19(18) 2_645 . 3_656 yes
Pr O7 Pr 106.16(14) 2_645 . 4_455 yes
Pr O7 Nb2 97.47(18) 4_455 . 3_656 yes
Pr O8 Nb2 109.41(16) 3_665 . 2_655 yes
Nb2 O8 Nb3 138.0(2) 2_655 . 4_564 yes
Pr O8 Nb3 109.36(16) 3_665 . 4_564 yes
Pr O9 Nb2 102.91(16) . . 2_655 yes
Pr O9 Nb3 102.75(15) . . 4_554 yes
Nb2 O9 Nb3 153.4(2) 2_655 . 4_554 yes

loop_
_geom_bond_atom_site_label_1
_geom_bond_atom_site_label_2
_geom_bond_distance
_geom_bond_site_symmetry_1
_geom_bond_site_symmetry_2
_geom_bond_publ_flag
Pr O9 2.466(4) . . yes
Pr O6 2.435(4) . 1_654 yes
Pr O5 2.514(4) . 1_655 yes
Pr O7 2.518(4) . 2_655 yes
Pr O6 2.513(4) . 3_656 yes
Pr O8 2.482(4) . 3_665 yes
Pr O2 2.537(4) . 4_654 yes
Pr O7 2.432(4) . 4_654 yes
Nb1 O3 1.772(5) . . yes
Nb1 O3 2.183(5) . 2_545 yes
Nb1 O1 1.987(4) . 2_555 yes
Nb1 O5 2.009(4) . 2_555 yes
Nb1 O4 2.006(4) . 2_645 yes
Nb1 O2 2.011(4) . 4_554 yes
Nb2 O1 1.831(4) . . yes
Nb2 O7 2.003(4) . . yes
Nb2 O8 2.022(4) . 2_645 yes
Nb2 O9 1.957(4) . 2_645 yes
Nb2 O2 1.959(4) . 3_656 yes
Nb2 O7 2.211(5) . 3_656 yes
Nb3 O6 2.007(4) . 2_656 yes
Nb3 O6 2.204(5) . 4_554 yes
Nb3 O5 1.964(4) . 4_555 yes
Nb3 O9 2.069(4) . 4_555 yes
Nb3 O4 1.827(5) . 4_565 yes
Nb3 O8 1.925(4) . 4_565 yes

loop_
_geom_torsion_atom_site_label_1
_geom_torsion_atom_site_label_2
_geom_torsion_atom_site_label_3
_geom_torsion_atom_site_label_4
_geom_torsion
_geom_torsion_site_symmetry_1
_geom_torsion_site_symmetry_2
_geom_torsion_site_symmetry_3
_geom_torsion_site_symmetry_4
_geom_torsion_publ_flag
O6 Pr O9 Nb2 -175.99(17) 1_654 . . 2_655 no
O6 Pr O9 Nb3 -3.1(3) 1_654 . . 4_554 no
O5 Pr O9 Nb2 128.46(15) 1_655 . . 2_655 no
O5 Pr O9 Nb3 -58.61(15) 1_655 . . 4_554 no
O7 Pr O9 Nb2 -15.47(15) 2_655 . . 2_655 no
O7 Pr O9 Nb3 157.47(19) 2_655 . . 4_554 no
O6 Pr O9 Nb2 -157.65(19) 3_656 . . 2_655 no
O6 Pr O9 Nb3 15.29(14) 3_656 . . 4_554 no
O8 Pr O9 Nb2 -86.45(15) 3_665 . . 2_655 no
O8 Pr O9 Nb3 86.48(15) 3_665 . . 4_554 no
O2 Pr O9 Nb2 57.34(15) 4_654 . . 2_655 no
O2 Pr O9 Nb3 -129.73(15) 4_654 . . 4_554 no
O7 Pr O9 Nb2 2.6(3) 4_654 . . 2_655 no
O7 Pr O9 Nb3 175.55(17) 4_654 . . 4_554 no
O9 Pr O6 Nb3 -85.4(2) . . 1_654 4_654 no
O9 Pr O5 Nb1 -17.1(2) . . 1_655 2_645 no
O9 Pr O5 Nb3 167.58(17) . . 1_655 4_654 no
O9 Pr O7 Nb2 14.93(14) . . 2_655 2_655 no
O9 Pr O7 Nb2 -90.87(16) . . 2_655 4_554 no
O9 Pr O6 Nb3 90.33(16) . . 3_656 2_645 no
O9 Pr O6 Nb3 -15.79(14) . . 3_656 4_554 no
O9 Pr O8 Nb3 -81.81(17) . . 3_665 2_645 no
O9 Pr O8 Nb2 81.77(16) . . 3_665 4_554 no
O9 Pr O2 Nb1 7.0(3) . . 4_654 1_655 no
O9 Pr O7 Nb2 -149.1(3) . . 4_654 4_654 no
O1 Nb1 O3 Nb1 44.9(5) 2_555 . . 2_555 no
O5 Nb1 O3 Nb1 -45.9(5) 2_555 . . 2_555 no
O4 Nb1 O3 Nb1 -134.5(5) 2_645 . . 2_555 no
O2 Nb1 O3 Nb1 134.6(5) 4_554 . . 2_555 no
O3 Nb1 O1 Nb2 114.6(5) . . 2_555 2_555 no
O3 Nb1 O5 Pr -40.5(2) . . 2_555 2_655 no
O3 Nb1 O2 Pr -134.3(3) . . 4_554 1_455 no
O3 Nb1 O2 Nb2 44.5(3) . . 4_554 2_655 no
O7 Nb2 O1 Nb1 -43.6(5) . . . 2_545 no
O8 Nb2 O1 Nb1 -134.0(5) 2_645 . . 2_545 no
O9 Nb2 O1 Nb1 43.8(5) 2_645 . . 2_545 no
O2 Nb2 O1 Nb1 136.8(4) 3_656 . . 2_545 no
O1 Nb2 O7 Pr 79.53(19) . . . 2_645 no
O1 Nb2 O7 Nb2 -175.4(2) . . . 3_656 no
O1 Nb2 O7 Pr -54.0(4) . . . 4_455 no
O8 Nb2 O7 Pr 174.95(16) 2_645 . . 2_645 no
O8 Nb2 O7 Nb2 -79.98(18) 2_645 . . 3_656 no
O8 Nb2 O7 Pr 41.5(3) 2_645 . . 4_455 no
O9 Nb2 O7 Pr -17.30(16) 2_645 . . 2_645 no
O9 Nb2 O7 Nb2 87.77(18) 2_645 . . 3_656 no
O9 Nb2 O7 Pr -150.8(4) 2_645 . . 4_455 no
O2 Nb2 O7 Pr -101.4(5) 3_656 . . 2_645 no
O2 Nb2 O7 Nb2 3.7(6) 3_656 . . 3_656 no
O2 Nb2 O7 Pr 125.1(5) 3_656 . . 4_455 no
O7 Nb2 O7 Pr -105.07(18) 3_656 . . 2_645 no
O7 Nb2 O7 Nb2 0.00(17) 3_656 . . 3_656 no
O7 Nb2 O7 Pr 121.5(4) 3_656 . . 4_455 no
O1 Nb2 O8 Pr -175.33(16) . . 2_645 4_555 no
O7 Nb2 O8 Pr 88.38(18) . . 2_645 4_555 no
O1 Nb2 O9 Pr -78.03(16) . . 2_645 2_645 no
O1 Nb2 O9 Nb3 117.5(4) . . 2_645 3_656 no
O7 Nb2 O9 Pr 17.88(16) . . 2_645 2_645 no
O7 Nb2 O9 Nb3 -146.6(4) . . 2_645 3_656 no
O1 Nb2 O2 Nb1 25.5(3) . . 3_656 2_645 no
O7 Nb2 O2 Nb1 -153.5(4) . . 3_656 2_645 no
O7 Nb2 O7 Nb2 0.00(19) . . 3_656 3_656 no
O7 Nb2 O7 Pr -103.22(19) . . 3_656 4_555 no
